data_2016158
loop_
_publ_author_name
'Rodr\'iguez, Ricaurte'
'Cobo, Justo'
'Nogueras, Manuel'
'Low, John N.'
'Glidewell, Christopher'

_publ_section_title
;
 Hydrogen-bonded sheets of <i>R</i>~2~^2^(10) and <i>R</i>~4~^4^(24)
 rings in 1-deoxy-1-morpholino-<small>D</small>-fructopyranose
;
_journal_coeditor_code GG3112
_journal_issue 9
_journal_name_full 'Acta Crystallographica Section C'
_journal_page_first o507
_journal_page_last o509
_journal_paper_doi 10.1107/S0108270107034312
_journal_volume 63
_journal_year 2007
_chemical_formula_iupac 'C10 H19 N O6'
_chemical_formula_moiety 'C10 H19 N O6'
_chemical_formula_sum 'C10 H19 N O6'
_chemical_formula_weight 249.26
_chemical_melting_point 420
_chemical_name_systematic
;
1-deoxy-1-morpholino-D-fructopyranose
;
_space_group_IT_number 1
_symmetry_cell_setting triclinic
_symmetry_space_group_name_Hall 'P 1'
_symmetry_space_group_name_H-M 'P 1'
_atom_sites_solution_hydrogens geom
_atom_sites_solution_primary direct
_atom_sites_solution_secondary difmap
_cell_angle_alpha 104.598(10)
_cell_angle_beta 90.393(12)
_cell_angle_gamma 104.834(10)
_cell_formula_units_Z 1
_cell_length_a 5.2767(8)
_cell_length_b 5.5375(5)
_cell_length_c 10.2809(13)
_cell_measurement_reflns_used 1279
_cell_measurement_temperature 120(2)
_cell_measurement_theta_max 27.49
_cell_measurement_theta_min 3.94
_cell_volume 280.20(6)
_computing_cell_refinement 'DIRAX/LSQ (Duisenberg <i>et al.</i>,  2000)'
_computing_data_collection 'COLLECT (Hooft, 1999)'
_computing_data_reduction 'EVALCCD (Duisenberg <i>et al.</i>,  2003)'
_computing_molecular_graphics 'PLATON (Spek, 2003)'
_computing_publication_material 'SHELXL97 and PRPKAPPA (Ferguson, 1999)'
_computing_structure_refinement 'OSCAIL (McArdle, 2003) and SHELXL97 (Sheldrick, 1997)'
_computing_structure_solution 'Sir2004 (Burla <i>et al.</i>,  2005)'
_diffrn_ambient_temperature 120(2)
_diffrn_measured_fraction_theta_full 0.995
_diffrn_measured_fraction_theta_max 0.995
_diffrn_measurement_device_type 'Bruker--Nonius KappaCCD'
_diffrn_measurement_method '\f & \w scans'
_diffrn_radiation_monochromator graphite
_diffrn_radiation_source 'Bruker-Nonius FR591 rotating anode'
_diffrn_radiation_type 'Mo K\a'
_diffrn_radiation_wavelength 0.71073
_diffrn_reflns_av_R_equivalents 0.0244
_diffrn_reflns_av_sigmaI/netI 0.0182
_diffrn_reflns_limit_h_max 6
_diffrn_reflns_limit_h_min -6
_diffrn_reflns_limit_k_max 7
_diffrn_reflns_limit_k_min -6
_diffrn_reflns_limit_l_max 13
_diffrn_reflns_limit_l_min -13
_diffrn_reflns_number 7471
_diffrn_reflns_theta_full 27.49
_diffrn_reflns_theta_max 27.49
_diffrn_reflns_theta_min 3.94
_diffrn_standards_decay_% 0
_diffrn_standards_number 0
_exptl_absorpt_coefficient_mu 0.122
_exptl_absorpt_correction_T_max 0.993
_exptl_absorpt_correction_T_min 0.979
_exptl_absorpt_correction_type multi-scan
_exptl_absorpt_process_details '(SADABS; Sheldrick, 2003)'
_exptl_crystal_colour colourless
_exptl_crystal_density_diffrn 1.477
_exptl_crystal_density_method 'not measured'
_exptl_crystal_description plate
_exptl_crystal_F_000 134
_exptl_crystal_size_max 0.52
_exptl_crystal_size_mid 0.27
_exptl_crystal_size_min 0.06
_refine_diff_density_max 0.288
_refine_diff_density_min -0.228
_refine_ls_extinction_method none
_refine_ls_goodness_of_fit_ref 1.127
_refine_ls_hydrogen_treatment constr
_refine_ls_matrix_type full
_refine_ls_number_parameters 154
_refine_ls_number_reflns 1279
_refine_ls_number_restraints 3
_refine_ls_restrained_S_all 1.125
_refine_ls_R_factor_all 0.0373
_refine_ls_R_factor_gt 0.0305
_refine_ls_shift/su_max 0.000
_refine_ls_shift/su_mean 0.000
_refine_ls_structure_factor_coef Fsqd
_refine_ls_weighting_details 'w=1/[\s^2^(Fo^2^)+(0.0351P)^2^+0.0939P] where P=(Fo^2^+2Fc^2^)/3'
_refine_ls_weighting_scheme calc
_refine_ls_wR_factor_gt 0.0699
_refine_ls_wR_factor_ref 0.0749
_reflns_number_gt 1163
_reflns_number_total 1279
_reflns_threshold_expression I>2\s(I)
_cod_data_source_file gg3112.cif
_cod_data_source_block I
_cod_original_cell_volume 280.19(6)
_cod_database_code 2016158
_cod_database_fobs_code 2016158

loop_
_symmetry_equiv_pos_as_xyz
'x, y, z'

loop_
_atom_site_type_symbol
_atom_site_label
_atom_site_fract_x
_atom_site_fract_y
_atom_site_fract_z
_atom_site_U_iso_or_equiv
_atom_site_adp_type
_atom_site_calc_flag
_atom_site_refinement_flags
_atom_site_occupancy
C C1 0.8058(4) 0.5379(4) 0.4170(2) 0.0129(4) Uani d . 1
O O1 0.6404(3) 0.4344(3) 0.61585(15) 0.0123(3) Uani d . 1
O O2 0.4747(3) 0.7179(3) 0.52752(17) 0.0143(3) Uani d . 1
O O3 0.9703(3) 1.0861(3) 0.58303(16) 0.0160(4) Uani d . 1
O O4 0.9784(3) 1.1528(3) 0.87384(17) 0.0170(4) Uani d . 1
O O5 0.9330(3) 0.6445(3) 0.87697(18) 0.0175(4) Uani d . 1
O O11 0.3306(3) -0.0073(3) 0.08231(17) 0.0177(4) Uani d . 1
N N14 0.5902(4) 0.3908(4) 0.31449(19) 0.0133(4) Uani d . 1
C C2 0.7003(4) 0.6418(4) 0.5512(2) 0.0116(5) Uani d . 1
C C3 0.9004(5) 0.8760(4) 0.6437(2) 0.0122(4) Uani d . 1
C C4 0.7911(4) 0.9523(4) 0.7804(2) 0.0128(5) Uani d . 1
C C5 0.7099(5) 0.7228(4) 0.8417(2) 0.0141(5) Uani d . 1
C C6 0.5232(4) 0.4989(4) 0.7411(2) 0.0137(5) Uani d . 1
C C12 0.2641(5) -0.0188(5) 0.2152(2) 0.0175(5) Uani d . 1
C C13 0.4932(5) 0.1186(4) 0.3194(2) 0.0164(5) Uani d . 1
C C15 0.6631(5) 0.3968(4) 0.1777(2) 0.0157(5) Uani d . 1
C C16 0.4290(5) 0.2562(5) 0.0778(2) 0.0178(5) Uani d . 1
H H1A 0.9161 0.6841 0.3866 0.016 Uiso calc R 1
H H1B 0.9174 0.4248 0.4287 0.016 Uiso calc R 1
H H2 0.3923 0.6026 0.4499 0.022 Uiso d R 1
H H3 0.8297 1.1600 0.5928 0.024 Uiso d R 1
H H4 0.9955 1.3009 0.8587 0.026 Uiso d R 1
H H5 1.0355 0.7735 0.9443 0.026 Uiso d R 1
H H3A 1.0631 0.8221 0.6580 0.015 Uiso calc R 1
H H4A 0.6330 1.0148 0.7681 0.015 Uiso calc R 1
H H5A 0.6175 0.7736 0.9247 0.017 Uiso calc R 1
H H6A 0.4773 0.3462 0.7785 0.016 Uiso calc R 1
H H6B 0.3591 0.5460 0.7251 0.016 Uiso calc R 1
H H12A 0.2032 -0.2024 0.2171 0.021 Uiso calc R 1
H H12B 0.1171 0.0610 0.2387 0.021 Uiso calc R 1
H H13A 0.4366 0.1119 0.4103 0.020 Uiso calc R 1
H H13B 0.6361 0.0313 0.3010 0.020 Uiso calc R 1
H H15A 0.8080 0.3134 0.1553 0.019 Uiso calc R 1
H H15B 0.7256 0.5786 0.1729 0.019 Uiso calc R 1
H H16A 0.2882 0.3458 0.0979 0.021 Uiso calc R 1
H H16B 0.4804 0.2608 -0.0141 0.021 Uiso calc R 1

loop_
_atom_site_aniso_label
_atom_site_aniso_U_11
_atom_site_aniso_U_22
_atom_site_aniso_U_33
_atom_site_aniso_U_12
_atom_site_aniso_U_13
_atom_site_aniso_U_23
O1 0.0154(8) 0.0102(8) 0.0103(8) 0.0026(6) 0.0029(6) 0.0018(6)
O2 0.0118(8) 0.0166(8) 0.0150(8) 0.0056(6) -0.0012(6) 0.0032(6)
O3 0.0165(8) 0.0126(8) 0.0195(9) 0.0020(6) 0.0019(7) 0.0074(7)
O4 0.0239(9) 0.0085(7) 0.0153(8) 0.0017(7) -0.0062(7) -0.0002(6)
O5 0.0222(9) 0.0129(8) 0.0166(8) 0.0057(7) -0.0074(7) 0.0014(6)
O11 0.0203(9) 0.0150(8) 0.0134(8) 0.0008(7) 0.0002(7) -0.0002(6)
N14 0.0125(9) 0.0134(10) 0.0110(9) -0.0008(7) 0.0000(7) 0.0025(7)
C1 0.0124(11) 0.0133(10) 0.0114(11) 0.0009(9) 0.0019(8) 0.0027(8)
C2 0.0097(11) 0.0106(10) 0.0138(11) 0.0009(8) -0.0006(9) 0.0038(9)
C3 0.0136(11) 0.0116(10) 0.0119(10) 0.0040(8) 0.0008(8) 0.0030(8)
C4 0.0149(11) 0.0102(10) 0.0132(11) 0.0040(9) -0.0013(9) 0.0023(9)
C5 0.0194(12) 0.0121(11) 0.0111(11) 0.0066(9) 0.0018(9) 0.0014(9)
C6 0.0155(11) 0.0120(11) 0.0139(11) 0.0029(9) 0.0031(9) 0.0049(9)
C12 0.0159(12) 0.0166(12) 0.0158(12) -0.0001(10) 0.0014(9) 0.0015(9)
C13 0.0183(12) 0.0129(11) 0.0152(11) -0.0007(9) -0.0008(9) 0.0037(9)
C15 0.0163(12) 0.0177(11) 0.0114(11) 0.0014(9) 0.0013(9) 0.0040(9)
C16 0.0185(12) 0.0198(12) 0.0130(11) 0.0029(9) -0.0014(9) 0.0027(9)

loop_
_atom_type_symbol
_atom_type_description
_atom_type_scat_dispersion_real
_atom_type_scat_dispersion_imag
_atom_type_scat_source
C C 0.0033 0.0000 'International Tables Vol C Tables 4.2.6.8 and 6.1.1.4'
H H 0.0000 0.0000 'International Tables Vol C Tables 4.2.6.8 and 6.1.1.4'
N N 0.0061 0.0000 'International Tables Vol C Tables 4.2.6.8 and 6.1.1.4'
O O 0.0106 0.0000 'International Tables Vol C Tables 4.2.6.8 and 6.1.1.4'

loop_
_geom_angle_atom_site_label_1
_geom_angle_atom_site_label_2
_geom_angle_atom_site_label_3
_geom_angle
_geom_angle_publ_flag
C6 O1 C2 113.03(16) no
C2 O2 H2 105.2 no
C3 O3 H3 105.5 no
C4 O4 H4 112.3 no
C5 O5 H5 109.1 no
C12 O11 C16 110.28(17) no
C1 N14 C15 112.40(18) no
C1 N14 C13 112.23(17) no
C15 N14 C13 108.98(17) no
O2 C2 O1 111.04(18) no
O2 C2 C1 109.26(19) no
O1 C2 C1 106.57(17) no
O2 C2 C3 108.22(17) no
O1 C2 C3 109.06(16) no
C1 C2 C3 112.71(17) no
O3 C3 C4 112.13(17) no
O3 C3 C2 111.32(17) no
C4 C3 C2 109.58(17) no
O3 C3 H3A 107.9 no
C4 C3 H3A 107.9 no
C2 C3 H3A 107.9 no
O4 C4 C5 107.62(17) no
O4 C4 C3 111.81(18) no
C5 C4 C3 111.30(17) no
O4 C4 H4A 108.7 no
C5 C4 H4A 108.7 no
C3 C4 H4A 108.7 no
O5 C5 C6 109.49(18) no
O5 C5 C4 111.32(19) no
C6 C5 C4 109.14(18) no
O5 C5 H5A 109.0 no
C6 C5 H5A 109.0 no
C4 C5 H5A 109.0 no
O1 C6 C5 110.79(18) no
O1 C6 H6A 109.5 no
C5 C6 H6A 109.5 no
O1 C6 H6B 109.5 no
C5 C6 H6B 109.5 no
H6A C6 H6B 108.1 no
O11 C12 C13 112.51(19) no
O11 C12 H12A 109.1 no
C13 C12 H12A 109.1 no
O11 C12 H12B 109.1 no
C13 C12 H12B 109.1 no
H12A C12 H12B 107.8 no
N14 C13 C12 109.47(19) no
N14 C13 H13A 109.8 no
C12 C13 H13A 109.8 no
N14 C13 H13B 109.8 no
C12 C13 H13B 109.8 no
H13A C13 H13B 108.2 no
N14 C15 C16 109.92(18) no
N14 C15 H15A 109.7 no
C16 C15 H15A 109.7 no
N14 C15 H15B 109.7 no
C16 C15 H15B 109.7 no
H15A C15 H15B 108.2 no
O11 C16 C15 111.57(19) no
O11 C16 H16A 109.3 no
C15 C16 H16A 109.3 no
O11 C16 H16B 109.3 no
C15 C16 H16B 109.3 no
H16A C16 H16B 108.0 no
N14 C1 C2 110.89(18) no
N14 C1 H1A 109.5 no
C2 C1 H1A 109.5 no
N14 C1 H1B 109.5 no
C2 C1 H1B 109.5 no
H1A C1 H1B 108.0 no

loop_
_geom_bond_atom_site_label_1
_geom_bond_atom_site_label_2
_geom_bond_distance
_geom_bond_publ_flag
O1 C6 1.436(3) no
O1 C2 1.436(3) no
O2 C2 1.399(3) no
O2 H2 0.9112 no
O3 C3 1.424(3) no
O3 H3 0.9295 no
O4 C4 1.421(3) no
O4 H4 0.8553 no
O5 C5 1.428(3) no
O5 H5 0.9108 no
O11 C12 1.425(3) no
O11 C16 1.431(3) no
N14 C1 1.464(3) no
N14 C15 1.467(3) no
N14 C13 1.476(3) no
C2 C1 1.523(3) no
C2 C3 1.537(3) no
C3 C4 1.525(3) no
C3 H3A 1.00 no
C4 C5 1.524(3) no
C4 H4A 1.00 no
C5 C6 1.514(3) no
C5 H5A 1.00 no
C6 H6A 0.99 no
C6 H6B 0.99 no
C12 C13 1.513(3) no
C12 H12A 0.99 no
C12 H12B 0.99 no
C13 H13A 0.99 no
C13 H13B 0.99 no
C15 C16 1.508(3) no
C15 H15A 0.99 no
C15 H15B 0.99 no
C16 H16A 0.99 no
C16 H16B 0.99 no
C1 H1A 0.99 no
C1 H1B 0.99 no

loop_
_geom_hbond_atom_site_label_D
_geom_hbond_atom_site_label_H
_geom_hbond_atom_site_label_A
_geom_hbond_site_symmetry_A
_geom_hbond_distance_DH
_geom_hbond_distance_HA
_geom_hbond_distance_DA
_geom_hbond_angle_DHA
_geom_hbond_publ_flag
O2 H2 N14 . 0.91 2.06 2.652(3) 122 y
O3 H3 O1 1_565 0.93 1.99 2.874(2) 158 y
O4 H4 O5 1_565 0.86 1.98 2.785(2) 158 y
O5 H5 O11 1_666 0.91 2.01 2.897(2) 164 y

loop_
_geom_torsion_atom_site_label_1
_geom_torsion_atom_site_label_2
_geom_torsion_atom_site_label_3
_geom_torsion_atom_site_label_4
_geom_torsion
_geom_torsion_publ_flag
C6 O1 C2 O2 -57.6(2) no
C6 O1 C2 C1 -176.47(17) no
C6 O1 C2 C3 61.6(2) no
O2 C2 C3 O3 -60.2(2) no
O1 C2 C3 O3 178.93(18) no
C1 C2 C3 O3 60.8(2) no
O2 C2 C3 C4 64.4(2) no
O1 C2 C3 C4 -56.5(2) no
C1 C2 C3 C4 -174.60(18) no
O3 C3 C4 O4 -61.3(2) no
C2 C3 C4 O4 174.58(17) no
O3 C3 C4 C5 178.32(18) no
C2 C3 C4 C5 54.2(2) no
O4 C4 C5 O5 -55.4(2) no
C3 C4 C5 O5 67.4(2) no
O4 C4 C5 C6 -176.42(18) no
C3 C4 C5 C6 -53.6(2) no
C2 O1 C6 C5 -62.2(2) no
O5 C5 C6 O1 -66.0(2) no
C4 C5 C6 O1 56.1(2) no
C16 O11 C12 C13 -56.5(2) no
C1 N14 C13 C12 177.65(19) no
C15 N14 C13 C12 -57.2(2) no
O11 C12 C13 N14 57.2(3) no
C1 N14 C15 C16 -176.57(19) no
C13 N14 C15 C16 58.4(2) no
C12 O11 C16 C15 56.9(2) no
N14 C15 C16 O11 -58.8(2) no
C15 N14 C1 C2 151.84(18) no
C13 N14 C1 C2 -84.9(2) no
O2 C2 C1 N14 -37.5(2) no
O1 C2 C1 N14 82.6(2) no
C3 C2 C1 N14 -157.81(18) no

loop_
_cod_related_entry_id
_cod_related_entry_database
_cod_related_entry_code
1 ChemSpider 6025543
